data_1570138
loop_
_publ_author_name
'Boudie, Claire'
'Mar&#xe9;chal, Manuel'
'Ah-Lung, Guillaume'
'Jacquemin, Johan'
'Nockemann, Peter'

_publ_section_title
;
 Tuneable-by-design copper oxide nanoparticles in ionic liquid nanofluids.
;
_journal_issue 45
_journal_name_full Nanoscale
_journal_page_first 18423
_journal_page_last 18434
_journal_paper_doi 10.1039/d3nr04159j
_journal_volume 15
_journal_year 2023
_chemical_formula_moiety 'C32 H60 Cu O8, C32 H58 Cu O8, 4(C6 H11 N2)'
_chemical_formula_sum 'C88 H162 Cu2 N8 O16'
_chemical_formula_weight 1715.33
_space_group_crystal_system triclinic
_space_group_IT_number 2
_space_group_name_Hall '-P 1'
_space_group_name_H-M_alt 'P -1'
_atom_sites_solution_hydrogens geom
_atom_sites_solution_primary iterative
_audit_creation_date 2014-09-12
_audit_creation_method
;
Olex2 1.2
(compiled 2014.08.28 svn.r2986 for OlexSys, GUI svn.r4874)
;
_audit_update_record
;
2023-08-16 deposited with the CCDC.	2023-10-16 downloaded from the CCDC.
;
_cell_angle_alpha 63.412(3)
_cell_angle_beta 86.315(2)
_cell_angle_gamma 76.256(3)
_cell_formula_units_Z 2
_cell_length_a 17.1050(4)
_cell_length_b 17.4308(6)
_cell_length_c 18.9701(6)
_cell_measurement_reflns_used 30696
_cell_measurement_temperature 99.9(2)
_cell_measurement_theta_max 72.4390
_cell_measurement_theta_min 4.3000
_cell_volume 4907.3(3)
_computing_cell_refinement
;
CrysAlisPro, Agilent Technologies,
Version 1.171.37.33t (release 27-03-2014 CrysAlis171 .NET)
(compiled Mar 27 2014,17:01:44)
;
_computing_data_collection
;
CrysAlisPro, Agilent Technologies,
Version 1.171.37.33t (release 27-03-2014 CrysAlis171 .NET)
(compiled Mar 27 2014,17:01:44)
;
_computing_data_reduction
;
CrysAlisPro, Agilent Technologies,
Version 1.171.37.33t (release 27-03-2014 CrysAlis171 .NET)
(compiled Mar 27 2014,17:01:44)
;
_computing_molecular_graphics 'Olex2 (Dolomanov et al., 2009)'
_computing_publication_material 'Olex2 (Dolomanov et al., 2009)'
_computing_structure_refinement 'ShelXL (Sheldrick, 2008)'
_computing_structure_solution
;
Superflip (Palatinus & Chapuis, 2007;Palatinus & van der Lee, 2008;
Palatinus et al., 2012)
;
_diffrn_ambient_environment N~2~
_diffrn_ambient_temperature 99.9(2)
_diffrn_detector 'CCD plate'
_diffrn_detector_area_resol_mean 8.0244
_diffrn_detector_type EosS2
_diffrn_measured_fraction_theta_full 0.974
_diffrn_measured_fraction_theta_max 0.997
_diffrn_measurement_details
;
#__ type_ start__ end____ width___ exp.time_
  1 omega   11.00  103.00   1.0000    2.0000
omega____ theta____ kappa____ phi______ frames
    -       36.5748   77.0000  120.0000 92

#__ type_ start__ end____ width___ exp.time_
  2 omega  -30.00   62.00   1.0000    2.0000
omega____ theta____ kappa____ phi______ frames
    -       36.5748  -77.0000    0.0000 92

#__ type_ start__ end____ width___ exp.time_
  3 omega   11.00  105.00   1.0000    2.0000
omega____ theta____ kappa____ phi______ frames
    -       36.5748   19.0000  -60.0000 94

#__ type_ start__ end____ width___ exp.time_
  4 omega   22.00  102.00   1.0000    2.0000
omega____ theta____ kappa____ phi______ frames
    -       36.5748   57.0000 -150.0000 80

#__ type_ start__ end____ width___ exp.time_
  5 omega    1.00   73.00   1.0000    2.0000
omega____ theta____ kappa____ phi______ frames
    -       36.5748  -99.0000  -90.0000 72

#__ type_ start__ end____ width___ exp.time_
  6 omega   40.00  109.00   1.0000    8.0000
omega____ theta____ kappa____ phi______ frames
    -      108.0000  -94.0000  -30.0000 69

#__ type_ start__ end____ width___ exp.time_
  7 omega   40.00   98.00   1.0000    8.0000
omega____ theta____ kappa____ phi______ frames
    -      108.0000  -45.0000    0.0000 58

#__ type_ start__ end____ width___ exp.time_
  8 omega   43.00  125.00   1.0000    8.0000
omega____ theta____ kappa____ phi______ frames
    -      108.0000  -61.0000 -150.0000 82

#__ type_ start__ end____ width___ exp.time_
  9 omega   40.00   98.00   1.0000    8.0000
omega____ theta____ kappa____ phi______ frames
    -      108.0000  -45.0000   60.0000 58

#__ type_ start__ end____ width___ exp.time_
 10 omega   92.00  176.00   1.0000    8.0000
omega____ theta____ kappa____ phi______ frames
    -      108.0000   45.0000  -60.0000 84

#__ type_ start__ end____ width___ exp.time_
 11 omega   40.00   98.00   1.0000    8.0000
omega____ theta____ kappa____ phi______ frames
    -      108.0000  -45.0000 -180.0000 58

#__ type_ start__ end____ width___ exp.time_
 12 omega   39.00  115.00   1.0000    8.0000
omega____ theta____ kappa____ phi______ frames
    -      108.0000 -111.0000   60.0000 76

#__ type_ start__ end____ width___ exp.time_
 13 omega   39.00   91.00   1.0000    8.0000
omega____ theta____ kappa____ phi______ frames
    -      108.0000  -30.0000  -60.0000 52

#__ type_ start__ end____ width___ exp.time_
 14 omega   40.00  109.00   1.0000    8.0000
omega____ theta____ kappa____ phi______ frames
    -      108.0000  -94.0000   90.0000 69

#__ type_ start__ end____ width___ exp.time_
 15 omega   40.00  109.00   1.0000    8.0000
omega____ theta____ kappa____ phi______ frames
    -      108.0000  -94.0000 -180.0000 69

#__ type_ start__ end____ width___ exp.time_
 16 omega   40.00   98.00   1.0000    8.0000
omega____ theta____ kappa____ phi______ frames
    -      108.0000  -45.0000  120.0000 58

#__ type_ start__ end____ width___ exp.time_
 17 omega   39.00   91.00   1.0000    8.0000
omega____ theta____ kappa____ phi______ frames
    -      108.0000  -30.0000  -90.0000 52

#__ type_ start__ end____ width___ exp.time_
 18 omega   39.00  177.00   1.0000    8.0000
omega____ theta____ kappa____ phi______ frames
    -      108.0000    0.0000   90.0000 138

#__ type_ start__ end____ width___ exp.time_
 19 omega   19.00  105.00   1.0000    2.0000
omega____ theta____ kappa____ phi______ frames
    -       36.5748   37.0000    0.0000 86

#__ type_ start__ end____ width___ exp.time_
 20 omega   11.00  105.00   1.0000    2.0000
omega____ theta____ kappa____ phi______ frames
    -       36.5748   19.0000  120.0000 94

#__ type_ start__ end____ width___ exp.time_
 21 omega   11.00  103.00   1.0000    2.0000
omega____ theta____ kappa____ phi______ frames
    -       36.5748   77.0000    0.0000 92

#__ type_ start__ end____ width___ exp.time_
 22 omega    8.00   40.00   1.0000    2.0000
omega____ theta____ kappa____ phi______ frames
    -       36.5748   83.0000  -76.5449 32

#__ type_ start__ end____ width___ exp.time_
 23 omega   55.00  107.00   1.0000    2.0000
omega____ theta____ kappa____ phi______ frames
    -       36.5748 -178.0000 -120.0000 52

#__ type_ start__ end____ width___ exp.time_
 24 omega   89.00  177.00   1.0000    8.0000
omega____ theta____ kappa____ phi______ frames
    -      108.0000   30.0000  150.0000 88

#__ type_ start__ end____ width___ exp.time_
 25 omega   83.00  174.00   1.0000    8.0000
omega____ theta____ kappa____ phi______ frames
    -      108.0000   77.0000  150.0000 91

#__ type_ start__ end____ width___ exp.time_
 26 omega   76.00  177.00   1.0000    8.0000
omega____ theta____ kappa____ phi______ frames
    -      108.0000   15.0000 -120.0000 101

#__ type_ start__ end____ width___ exp.time_
 27 omega   83.00  174.00   1.0000    8.0000
omega____ theta____ kappa____ phi______ frames
    -      108.0000   77.0000   30.0000 91

#__ type_ start__ end____ width___ exp.time_
 28 omega   83.00  174.00   1.0000    8.0000
omega____ theta____ kappa____ phi______ frames
    -      108.0000   77.0000  -30.0000 91

#__ type_ start__ end____ width___ exp.time_
 29 omega   85.00  174.00   1.0000    8.0000
omega____ theta____ kappa____ phi______ frames
    -      108.0000   73.0000 -110.5914 89

#__ type_ start__ end____ width___ exp.time_
 30 omega   83.00  174.00   1.0000    8.0000
omega____ theta____ kappa____ phi______ frames
    -      108.0000   77.0000    0.0000 91

#__ type_ start__ end____ width___ exp.time_
 31 omega   83.00  174.00   1.0000    8.0000
omega____ theta____ kappa____ phi______ frames
    -      108.0000   77.0000 -150.0000 91

#__ type_ start__ end____ width___ exp.time_
 32 omega   83.00  174.00   1.0000    8.0000
omega____ theta____ kappa____ phi______ frames
    -      108.0000   77.0000  -60.0000 91

#__ type_ start__ end____ width___ exp.time_
 33 omega   92.00  176.00   1.0000    8.0000
omega____ theta____ kappa____ phi______ frames
    -      108.0000   45.0000   90.0000 84

#__ type_ start__ end____ width___ exp.time_
 34 omega   57.00  107.00   1.0000    2.0000
omega____ theta____ kappa____ phi______ frames
    -       36.5748  178.0000   60.0000 50

#__ type_ start__ end____ width___ exp.time_
 35 omega  -29.00   51.00   1.0000    2.0000
omega____ theta____ kappa____ phi______ frames
    -       36.5748  -57.0000  150.0000 80

#__ type_ start__ end____ width___ exp.time_
 36 omega    9.00   46.00   1.0000    2.0000
omega____ theta____ kappa____ phi______ frames
    -       36.5748   81.0000   50.9309 37

#__ type_ start__ end____ width___ exp.time_
 37 omega    7.00   35.00   1.0000    2.0000
omega____ theta____ kappa____ phi______ frames
    -       36.5748   86.0000 -172.3279 28

#__ type_ start__ end____ width___ exp.time_
 38 omega   57.00  107.00   1.0000    2.0000
omega____ theta____ kappa____ phi______ frames
    -       36.5748  178.0000 -180.0000 50

#__ type_ start__ end____ width___ exp.time_
 39 omega   91.00  173.00   1.0000    8.0000
omega____ theta____ kappa____ phi______ frames
    -      108.0000   61.0000   60.0000 82

#__ type_ start__ end____ width___ exp.time_
 40 omega   89.00  177.00   1.0000    8.0000
omega____ theta____ kappa____ phi______ frames
    -      108.0000   30.0000   30.0000 88

#__ type_ start__ end____ width___ exp.time_
 41 omega   83.00  174.00   1.0000    8.0000
omega____ theta____ kappa____ phi______ frames
    -      108.0000   77.0000   90.0000 91

#__ type_ start__ end____ width___ exp.time_
 42 omega   91.00  173.00   1.0000    8.0000
omega____ theta____ kappa____ phi______ frames
    -      108.0000   61.0000  -90.0000 82

#__ type_ start__ end____ width___ exp.time_
 43 omega   83.00  174.00   1.0000    8.0000
omega____ theta____ kappa____ phi______ frames
    -      108.0000   77.0000  120.0000 91

#__ type_ start__ end____ width___ exp.time_
 44 omega   91.00  173.00   1.0000    8.0000
omega____ theta____ kappa____ phi______ frames
    -      108.0000   61.0000 -120.0000 82

#__ type_ start__ end____ width___ exp.time_
 45 omega   89.00  177.00   1.0000    8.0000
omega____ theta____ kappa____ phi______ frames
    -      108.0000   30.0000    0.0000 88

#__ type_ start__ end____ width___ exp.time_
 46 omega   89.00  177.00   1.0000    8.0000
omega____ theta____ kappa____ phi______ frames
    -      108.0000   30.0000 -180.0000 88

#__ type_ start__ end____ width___ exp.time_
 47 omega   89.00  177.00   1.0000    8.0000
omega____ theta____ kappa____ phi______ frames
    -      108.0000   30.0000   60.0000 88

#__ type_ start__ end____ width___ exp.time_
 48 omega   83.00  174.00   1.0000    8.0000
omega____ theta____ kappa____ phi______ frames
    -      108.0000   77.0000 -180.0000 91
;
_diffrn_measurement_device 'four-circle diffractometer'
_diffrn_measurement_device_type 'SuperNova, Dual, Cu at zero, EosS2'
_diffrn_measurement_method '\w scans'
_diffrn_orient_matrix_UB_11 0.0800296000
_diffrn_orient_matrix_UB_12 -0.0019524000
_diffrn_orient_matrix_UB_13 -0.0420563000
_diffrn_orient_matrix_UB_21 0.0460982000
_diffrn_orient_matrix_UB_22 -0.0245030000
_diffrn_orient_matrix_UB_23 0.0771186000
_diffrn_orient_matrix_UB_31 0.0093503000
_diffrn_orient_matrix_UB_32 -0.0986389000
_diffrn_orient_matrix_UB_33 0.0234631000
_diffrn_radiation_monochromator mirror
_diffrn_radiation_probe x-ray
_diffrn_radiation_type CuK\a
_diffrn_radiation_wavelength 1.54184
_diffrn_reflns_av_R_equivalents 0.0553
_diffrn_reflns_av_unetI/netI 0.0392
_diffrn_reflns_Laue_measured_fraction_full 0.974
_diffrn_reflns_Laue_measured_fraction_max 0.997
_diffrn_reflns_limit_h_max 20
_diffrn_reflns_limit_h_min -20
_diffrn_reflns_limit_k_max 18
_diffrn_reflns_limit_k_min -20
_diffrn_reflns_limit_l_max 22
_diffrn_reflns_limit_l_min -22
_diffrn_reflns_number 84986
_diffrn_reflns_point_group_measured_fraction_full 0.974
_diffrn_reflns_point_group_measured_fraction_max 0.997
_diffrn_reflns_theta_full 67.684
_diffrn_reflns_theta_max 66.599
_diffrn_reflns_theta_min 4.991
_diffrn_source 'sealed X-ray tube'
_diffrn_source_type 'SuperNova (Cu) X-ray Source'
_exptl_absorpt_coefficient_mu 1.027
_exptl_absorpt_correction_T_max 1.00000
_exptl_absorpt_correction_T_min 0.61470
_exptl_absorpt_correction_type multi-scan
_exptl_absorpt_process_details
;
CrysAlisPro, Agilent Technologies,
Version 1.171.37.33t (release 27-03-2014 CrysAlis171 .NET)
(compiled Mar 27 2014,17:01:44)
Empirical absorption correction using spherical harmonics,
 implemented in SCALE3 ABSPACK scaling algorithm.
Empirical absorption correction using spherical harmonics,
 implemented in SCALE3 ABSPACK scaling algorithm.
;
_exptl_crystal_density_diffrn 1.161
_exptl_crystal_F_000 1864
_exptl_crystal_size_max 0.259
_exptl_crystal_size_mid 0.1593
_exptl_crystal_size_min 0.1484
_refine_diff_density_max 1.762
_refine_diff_density_min -1.170
_refine_diff_density_rms 0.106
_refine_ls_extinction_coef 0.00010(5)
_refine_ls_extinction_expression Fc^*^=kFc[1+0.001xFc^2^\l^3^/sin(2\q)]^-1/4^
_refine_ls_extinction_method SHELXL
_refine_ls_goodness_of_fit_ref 1.098
_refine_ls_hydrogen_treatment constr
_refine_ls_matrix_type full
_refine_ls_number_parameters 1044
_refine_ls_number_reflns 17300
_refine_ls_number_restraints 0
_refine_ls_restrained_S_all 1.098
_refine_ls_R_factor_all 0.1186
_refine_ls_R_factor_gt 0.1030
_refine_ls_shift/su_max 0.003
_refine_ls_shift/su_mean 0.000
_refine_ls_structure_factor_coef Fsqd
_refine_ls_weighting_details 'w=1/[\s^2^(Fo^2^)+(0.0729P)^2^+37.0892P] where P=(Fo^2^+2Fc^2^)/3'
_refine_ls_weighting_scheme calc
_refine_ls_wR_factor_gt 0.2630
_refine_ls_wR_factor_ref 0.2727
_reflns_Friedel_coverage 0.000
_reflns_number_gt 14448
_reflns_number_total 17300
_reflns_threshold_expression 'I > 2\s(I)'
_cod_data_source_file d3nr04159j2.cif
_cod_data_source_block cb4_cu_5fold
_cod_depositor_comments 'Adding full bibliography for 1570136--1570139.cif.'
_cod_database_code 1570138
_shelxl_version_number 2014/6
_chemical_oxdiff_formula 'C H N O Cu'
_shelx_space_group_comment
;
The symmetry employed for this shelxl refinement is uniquely defined
by the following loop, which should always be used as a source of
symmetry information in preference to the above space-group names.
They are only intended as comments.
;
_reflns_odcompleteness_completeness 99.67
_reflns_odcompleteness_iscentric 1
_reflns_odcompleteness_theta 66.97
_olex2_refinement_description
;
1. Fixed Uiso
 At 1.2 times of:
  All C(H) groups, All C(H,H) groups
 At 1.5 times of:
  All C(H,H,H) groups
2.a Secondary CH2 refined with riding coordinates:
 C95(H95A,H95B), C103(H10C,H10D), C45(H45A,H45B), C78(H78A,H78B), C111(H11D,
 H11E), C5(H5A,H5B), C46(H46A,H46B), C15(H15A,H15B), C25(H25A,H25B), C55(H55A,
 H55B), C65(H65A,H65B), C6(H6A,H6B), C47(H47A,H47B), C35(H35A,H35B), C7(H7A,
 H7B), C84(H84A,H84B), C16(H16A,H16B), C28(H28A,H28B), C17(H17A,H17B), C27(H27A,
 H27B), C83(H83A,H83B), C26(H26A,H26B), C67(H67A,H67B), C8(H8A,H8B), C85(H85A,
 H85B), C66(H66A,H66B), C69(H69A,H69B), C48(H48A,H48B), C56(H56A,H56B),
 C59(H59A,H59B), C68(H68A,H68B), C19(H19A,H19B), C18(H18A,H18B), C29(H29A,H29B),
  C9(H9A,H9B), C60(H60A,H60B), C49(H49A,H49B), C70(H70A,H70B), C30(H30A,H30B),
 C20(H20A,H20B), C86(H86A,H86B), C10(H10A,H10B), C36(H36A,H36B), C39(H39A,H39B),
  C87(H87A,H87B), C88(H88A,H88B), C50(H50A,H50B), C37(H37A,H37B), C38(H38A,
 H38B), C40(H40A,H40B)
2.b Aromatic/amide H refined with riding coordinates:
 C91(H91), C94(H94), C76(H76), C99(H99), C74(H74), C92(H92), C77(H77),
 C102(H102), C100(H100), C107(H107), C108(H108), C110(H110), C58(H58), C57(H57)
2.c Idealised Me refined as rotating group:
 C80(H80A,H80B,H80C), C97(H97A,H97B,H97C), C105(H10E,H10F,H10G), C113(H11F,
 H11G,H11H), C104(H10H,H10I,H10J), C96(H96A,H96B,H96C), C79(H79A,H79B,H79C),
 C112(H11I,H11J,H11K), C61(H61A,H61B,H61C), C41(H41A,H41B,H41C), C31(H31A,H31B,
 H31C), C71(H71A,H71B,H71C), C11(H11A,H11B,H11C), C21(H21A,H21B,H21C), C51(H51A,
 H51B,H51C), C1(H1A,H1B,H1C)
;
_olex2_submission_special_instructions 'No special instructions were received'

loop_
_space_group_symop_operation_xyz
'x, y, z'
'-x, -y, -z'

loop_
_atom_site_label
_atom_site_type_symbol
_atom_site_fract_x
_atom_site_fract_y
_atom_site_fract_z
_atom_site_U_iso_or_equiv
_atom_site_adp_type
_atom_site_occupancy
_atom_site_site_symmetry_order
_atom_site_calc_flag
_atom_site_refinement_flags_posn
_atom_site_refinement_flags_adp
_atom_site_refinement_flags_occupancy
_atom_site_disorder_assembly
_atom_site_disorder_group
Cu1 Cu 0.25777(4) 0.71554(5) 0.56181(5) 0.0255(2) Uani 1 1 d . . . . .
Cu2 Cu 0.24091(4) 0.29390(6) 0.41786(6) 0.0319(2) Uani 1 1 d . . . . .
O12 O 0.2865(2) 0.8224(2) 0.4836(2) 0.0295(8) Uani 1 1 d . . . . .
O22 O 0.2363(2) 0.6049(2) 0.6408(2) 0.0315(9) Uani 1 1 d . . . . .
O32 O 0.3175(2) 0.2626(3) 0.5034(3) 0.0371(10) Uani 1 1 d . . . . .
O42 O 0.2733(2) 0.7457(3) 0.6472(2) 0.0308(9) Uani 1 1 d . . . . .
O23 O 0.3625(2) 0.1257(3) 0.5157(3) 0.0382(10) Uani 1 1 d . . . . .
O52 O 0.2335(2) 0.6860(2) 0.4793(3) 0.0327(9) Uani 1 1 d . . . . .
O62 O 0.1634(2) 0.2379(3) 0.4893(3) 0.0424(11) Uani 1 1 d . . . . .
O72 O 0.1703(2) 0.3163(3) 0.3282(3) 0.0427(11) Uani 1 1 d . . . . .
O33 O 0.1433(2) 0.8129(3) 0.6172(3) 0.0451(11) Uani 1 1 d . . . . .
O43 O 0.1294(2) 0.8016(3) 0.4244(3) 0.0429(11) Uani 1 1 d . . . . .
O53 O 0.1283(3) 0.3458(3) 0.5265(3) 0.0445(11) Uani 1 1 d . . . . .
O63 O 0.2655(2) 0.2011(3) 0.3352(3) 0.0465(12) Uani 1 1 d . . . . .
N73 N 0.0584(3) 0.0182(3) 0.4136(3) 0.0285(10) Uani 1 1 d . . . . .
O89 O 0.2169(3) 0.4706(3) 0.3531(3) 0.0489(12) Uani 1 1 d . . . . .
O3 O 0.4027(3) 0.7443(3) 0.4637(3) 0.0425(11) Uani 1 1 d . . . . .
N90 N 0.4879(2) 0.7755(3) 0.6326(3) 0.0269(10) Uani 1 1 d . . . . .
O81 O 0.3101(2) 0.3636(3) 0.3421(3) 0.0405(10) Uani 1 1 d . . . . .
O13 O 0.3659(2) 0.5456(3) 0.6388(3) 0.0475(12) Uani 1 1 d . . . . .
N75 N 0.1620(2) 0.0275(3) 0.4661(3) 0.0272(10) Uani 1 1 d . . . . .
N98 N 0.9739(3) 0.4025(3) 0.3825(3) 0.0326(11) Uani 1 1 d . . . . .
N93 N 0.5246(3) 0.8916(3) 0.6187(3) 0.0286(10) Uani 1 1 d . . . . .
N109 N 0.6544(3) 0.5205(3) 0.5203(3) 0.0365(12) Uani 1 1 d . . . . .
N101 N 1.0058(3) 0.5145(3) 0.3831(3) 0.0341(12) Uani 1 1 d . . . . .
N106 N 0.5605(3) 0.4541(3) 0.5782(3) 0.0364(12) Uani 1 1 d . . . . .
C91 C 0.4201(3) 0.8439(4) 0.6079(4) 0.0307(12) Uani 1 1 d . . . . .
H91 H 0.3685 0.8405 0.5988 0.037 Uiso 1 1 calc R . . . .
C94 C 0.5503(3) 0.8060(4) 0.6385(3) 0.0281(12) Uani 1 1 d . . . . .
H94 H 0.6030 0.7730 0.6538 0.034 Uiso 1 1 calc R . . . .
C76 C 0.1052(3) 0.1059(4) 0.4456(4) 0.0308(13) Uani 1 1 d . . . . .
H76 H 0.1107 0.1537 0.4528 0.037 Uiso 1 1 calc R . . . .
C54 C 0.1242(3) 0.2737(4) 0.5318(4) 0.0340(14) Uani 1 1 d . . . . .
C99 C 0.9094(3) 0.4434(4) 0.4102(5) 0.0429(16) Uani 1 1 d . . . . .
H99 H 0.8613 0.4259 0.4258 0.051 Uiso 1 1 calc R . . . .
C74 C 0.1327(3) -0.0242(4) 0.4458(4) 0.0293(12) Uani 1 1 d . . . . .
H74 H 0.1594 -0.0804 0.4528 0.035 Uiso 1 1 calc R . . . .
C95 C 0.4896(3) 0.6837(4) 0.6507(4) 0.0332(13) Uani 1 1 d . . . . .
H95A H 0.5436 0.6548 0.6444 0.040 Uiso 1 1 calc R . . . .
H95B H 0.4536 0.6837 0.6133 0.040 Uiso 1 1 calc R . . . .
C24 C 0.3624(3) 0.1848(4) 0.5350(4) 0.0305(13) Uani 1 1 d . . . . .
C92 C 0.4425(3) 0.9168(4) 0.5992(4) 0.0323(13) Uani 1 1 d . . . . .
H92 H 0.4095 0.9730 0.5832 0.039 Uiso 1 1 calc R . . . .
C44 C 0.1807(3) 0.7387(4) 0.4235(4) 0.0340(13) Uani 1 1 d . . . . .
C77 C 0.0404(3) 0.1003(4) 0.4134(4) 0.0334(13) Uani 1 1 d . . . . .
H77 H -0.0074 0.1432 0.3945 0.040 Uiso 1 1 calc R . . . .
C34 C 0.2048(4) 0.7860(4) 0.6606(4) 0.0365(14) Uani 1 1 d . . . . .
C102 C 1.0312(3) 0.4466(4) 0.3664(4) 0.0345(14) Uani 1 1 d . . . . .
H102 H 1.0810 0.4324 0.3468 0.041 Uiso 1 1 calc R . . . .
C100 C 0.9292(3) 0.5132(4) 0.4104(5) 0.0428(16) Uani 1 1 d . . . . .
H100 H 0.8970 0.5535 0.4260 0.051 Uiso 1 1 calc R . . . .
C107 C 0.5373(4) 0.5387(4) 0.5725(4) 0.0380(15) Uani 1 1 d . . . . .
H107 H 0.4900 0.5625 0.5898 0.046 Uiso 1 1 calc R . . . .
C103 C 0.9766(3) 0.3256(4) 0.3680(4) 0.0397(16) Uani 1 1 d . . . . .
H10C H 0.9438 0.2886 0.4051 0.048 Uiso 1 1 calc R . . . .
H10D H 1.0316 0.2908 0.3754 0.048 Uiso 1 1 calc R . . . .
C14 C 0.2982(3) 0.5416(4) 0.6650(4) 0.0348(13) Uani 1 1 d . . . . .
C4 C 0.3488(3) 0.8135(4) 0.4434(4) 0.0316(13) Uani 1 1 d . . . . .
C80 C 0.2400(3) 0.0053(4) 0.5067(4) 0.0364(14) Uani 1 1 d . . . . .
H80A H 0.2634 0.0556 0.4842 0.055 Uiso 1 1 calc GR . . . .
H80B H 0.2752 -0.0430 0.5006 0.055 Uiso 1 1 calc GR . . . .
H80C H 0.2326 -0.0112 0.5617 0.055 Uiso 1 1 calc GR . . . .
C45 C 0.1874(3) 0.7199(4) 0.3519(4) 0.0351(13) Uani 1 1 d . . . . .
H45A H 0.2408 0.7231 0.3320 0.042 Uiso 1 1 calc R . . . .
H45B H 0.1823 0.6600 0.3689 0.042 Uiso 1 1 calc R . . . .
C108 C 0.5963(4) 0.5796(4) 0.5374(4) 0.0392(15) Uani 1 1 d . . . . .
H108 H 0.5980 0.6367 0.5266 0.047 Uiso 1 1 calc R . . . .
C110 C 0.6310(3) 0.4457(4) 0.5453(4) 0.0363(14) Uani 1 1 d . . . . .
H110 H 0.6593 0.3956 0.5406 0.044 Uiso 1 1 calc R . . . .
C78 C 0.0070(3) -0.0130(4) 0.3784(4) 0.0355(14) Uani 1 1 d . . . . .
H78A H -0.0487 0.0045 0.3897 0.043 Uiso 1 1 calc R . . . .
H78B H 0.0221 -0.0770 0.4018 0.043 Uiso 1 1 calc R . . . .
C111 C 0.5192(4) 0.3828(4) 0.6226(4) 0.0419(15) Uani 1 1 d . . . . .
H11D H 0.5338 0.3379 0.6041 0.050 Uiso 1 1 calc R . . . .
H11E H 0.4613 0.4059 0.6149 0.050 Uiso 1 1 calc R . . . .
C5 C 0.3509(3) 0.8919(4) 0.3649(4) 0.0347(13) Uani 1 1 d . . . . .
H5A H 0.4064 0.8939 0.3519 0.042 Uiso 1 1 calc R . . . .
H5B H 0.3245 0.9459 0.3681 0.042 Uiso 1 1 calc R . . . .
C97 C 0.5757(3) 0.9484(4) 0.6181(4) 0.0369(14) Uani 1 1 d . . . . .
H97A H 0.5634 0.9628 0.6615 0.055 Uiso 1 1 calc GR . . . .
H97B H 0.5658 1.0016 0.5694 0.055 Uiso 1 1 calc GR . . . .
H97C H 0.6313 0.9180 0.6230 0.055 Uiso 1 1 calc GR . . . .
C46 C 0.1254(4) 0.7819(5) 0.2847(4) 0.0405(15) Uani 1 1 d . . . . .
H46A H 0.1281 0.8422 0.2695 0.049 Uiso 1 1 calc R . . . .
H46B H 0.0720 0.7758 0.3033 0.049 Uiso 1 1 calc R . . . .
C64 C 0.2031(3) 0.2590(5) 0.3038(4) 0.0420(15) Uani 1 1 d . . . . .
C15 C 0.2847(4) 0.4541(5) 0.7322(4) 0.0479(17) Uani 1 1 d . . . . .
H15A H 0.2281 0.4609 0.7438 0.058 Uiso 1 1 calc R . . . .
H15B H 0.2995 0.4078 0.7153 0.058 Uiso 1 1 calc R . . . .
C25 C 0.4208(3) 0.1673(4) 0.6007(4) 0.0358(14) Uani 1 1 d . . . . .
H25A H 0.4417 0.1040 0.6299 0.043 Uiso 1 1 calc R . . . .
H25B H 0.4659 0.1931 0.5770 0.043 Uiso 1 1 calc R . . . .
C105 C 1.0499(4) 0.5807(5) 0.3730(5) 0.0515(19) Uani 1 1 d . . . . .
H10E H 1.1058 0.5597 0.3665 0.077 Uiso 1 1 calc GR . . . .
H10F H 1.0448 0.5914 0.4187 0.077 Uiso 1 1 calc GR . . . .
H10G H 1.0281 0.6346 0.3271 0.077 Uiso 1 1 calc GR . . . .
C82 C 0.2779(4) 0.4459(4) 0.3227(4) 0.0428(16) Uani 1 1 d . . . . .
C55 C 0.0712(4) 0.2202(5) 0.5911(5) 0.0480(18) Uani 1 1 d . . . . .
H55A H 0.0195 0.2588 0.5900 0.058 Uiso 1 1 calc R . . . .
H55B H 0.0617 0.1763 0.5765 0.058 Uiso 1 1 calc R . . . .
C65 C 0.1617(4) 0.2664(5) 0.2316(5) 0.0508(18) Uani 1 1 d . . . . .
H65A H 0.1040 0.2766 0.2380 0.061 Uiso 1 1 calc R . . . .
H65B H 0.1719 0.3173 0.1855 0.061 Uiso 1 1 calc R . . . .
C113 C 0.7293(4) 0.5380(5) 0.4813(4) 0.0435(16) Uani 1 1 d . . . . .
H11F H 0.7174 0.5772 0.4262 0.065 Uiso 1 1 calc GR . . . .
H11G H 0.7646 0.4835 0.4870 0.065 Uiso 1 1 calc GR . . . .
H11H H 0.7550 0.5647 0.5050 0.065 Uiso 1 1 calc GR . . . .
C6 C 0.3086(4) 0.8848(4) 0.3010(4) 0.0430(15) Uani 1 1 d . . . . .
H6A H 0.3316 0.8273 0.3030 0.052 Uiso 1 1 calc R . . . .
H6B H 0.2523 0.8875 0.3129 0.052 Uiso 1 1 calc R . . . .
C47 C 0.1378(4) 0.7643(5) 0.2126(4) 0.0461(16) Uani 1 1 d . . . . .
H47A H 0.1906 0.7722 0.1930 0.055 Uiso 1 1 calc R . . . .
H47B H 0.1365 0.7036 0.2279 0.055 Uiso 1 1 calc R . . . .
C104 C 0.9453(4) 0.3569(5) 0.2846(5) 0.0480(17) Uani 1 1 d . . . . .
H10H H 0.9783 0.3928 0.2480 0.072 Uiso 1 1 calc GR . . . .
H10I H 0.8908 0.3909 0.2776 0.072 Uiso 1 1 calc GR . . . .
H10J H 0.9469 0.3068 0.2752 0.072 Uiso 1 1 calc GR . . . .
C96 C 0.4651(4) 0.6323(4) 0.7329(5) 0.0484(17) Uani 1 1 d . . . . .
H96A H 0.4110 0.6595 0.7389 0.073 Uiso 1 1 calc GR . . . .
H96B H 0.5009 0.6315 0.7703 0.073 Uiso 1 1 calc GR . . . .
H96C H 0.4677 0.5729 0.7420 0.073 Uiso 1 1 calc GR . . . .
C35 C 0.1992(6) 0.7990(6) 0.7347(5) 0.073(3) Uani 1 1 d . . . . .
H35A H 0.1933 0.8613 0.7187 0.087 Uiso 1 1 calc R . . . .
H35B H 0.1499 0.7840 0.7593 0.087 Uiso 1 1 calc R . . . .
C79 C 0.0144(5) 0.0236(5) 0.2909(5) 0.0542(19) Uani 1 1 d . . . . .
H79A H 0.0023 0.0869 0.2679 0.081 Uiso 1 1 calc GR . . . .
H79B H -0.0227 0.0055 0.2691 0.081 Uiso 1 1 calc GR . . . .
H79C H 0.0684 0.0020 0.2796 0.081 Uiso 1 1 calc GR . . . .
C7 C 0.3130(4) 0.9541(5) 0.2183(4) 0.0454(16) Uani 1 1 d . . . . .
H7A H 0.3687 0.9479 0.2035 0.055 Uiso 1 1 calc R . . . .
H7B H 0.2944 1.0121 0.2165 0.055 Uiso 1 1 calc R . . . .
C84 C 0.3093(5) 0.5098(6) 0.1832(5) 0.062(2) Uani 1 1 d . . . . .
H84A H 0.3333 0.4505 0.1898 0.075 Uiso 1 1 calc R . . . .
H84B H 0.3390 0.5492 0.1441 0.075 Uiso 1 1 calc R . . . .
C16 C 0.3350(4) 0.4276(5) 0.8066(4) 0.0512(18) Uani 1 1 d . . . . .
H16A H 0.3282 0.3707 0.8464 0.061 Uiso 1 1 calc R . . . .
H16B H 0.3915 0.4214 0.7945 0.061 Uiso 1 1 calc R . . . .
C112 C 0.5435(5) 0.3437(6) 0.7081(5) 0.062(2) Uani 1 1 d . . . . .
H11I H 0.6007 0.3202 0.7153 0.094 Uiso 1 1 calc GR . . . .
H11J H 0.5165 0.2973 0.7379 0.094 Uiso 1 1 calc GR . . . .
H11K H 0.5289 0.3885 0.7259 0.094 Uiso 1 1 calc GR . . . .
C28 C 0.3978(5) 0.1906(5) 0.7961(5) 0.0559(19) Uani 1 1 d . . . . .
H28A H 0.3947 0.2531 0.7769 0.067 Uiso 1 1 calc R . . . .
H28B H 0.3433 0.1823 0.8029 0.067 Uiso 1 1 calc R . . . .
C17 C 0.3116(5) 0.4941(5) 0.8391(5) 0.0509(17) Uani 1 1 d . . . . .
H17A H 0.2560 0.4977 0.8539 0.061 Uiso 1 1 calc R . . . .
H17B H 0.3151 0.5517 0.7981 0.061 Uiso 1 1 calc R . . . .
C27 C 0.4357(5) 0.1622(5) 0.7345(5) 0.0501(17) Uani 1 1 d . . . . .
H27A H 0.4456 0.0985 0.7566 0.060 Uiso 1 1 calc R . . . .
H27B H 0.4874 0.1779 0.7226 0.060 Uiso 1 1 calc R . . . .
C83 C 0.3175(4) 0.5125(5) 0.2577(5) 0.0546(19) Uani 1 1 d . . . . .
H83A H 0.2926 0.5713 0.2519 0.066 Uiso 1 1 calc R . . . .
H83B H 0.3742 0.4997 0.2721 0.066 Uiso 1 1 calc R . . . .
C26 C 0.3849(4) 0.2030(4) 0.6584(4) 0.0433(15) Uani 1 1 d . . . . .
H26A H 0.3791 0.2664 0.6335 0.052 Uiso 1 1 calc R . . . .
H26B H 0.3316 0.1918 0.6705 0.052 Uiso 1 1 calc R . . . .
C67 C 0.1459(5) 0.1932(5) 0.1449(5) 0.0559(19) Uani 1 1 d . . . . .
H67A H 0.1584 0.1355 0.1459 0.067 Uiso 1 1 calc R . . . .
H67B H 0.0883 0.2094 0.1499 0.067 Uiso 1 1 calc R . . . .
C8 C 0.2625(5) 0.9473(5) 0.1591(5) 0.0556(19) Uani 1 1 d . . . . .
H8A H 0.2767 0.8869 0.1663 0.067 Uiso 1 1 calc R . . . .
H8B H 0.2062 0.9602 0.1709 0.067 Uiso 1 1 calc R . . . .
C85 C 0.2219(5) 0.5361(6) 0.1525(5) 0.060(2) Uani 1 1 d . . . . .
H85A H 0.1918 0.4981 0.1925 0.071 Uiso 1 1 calc R . . . .
H85B H 0.1986 0.5962 0.1440 0.071 Uiso 1 1 calc R . . . .
C66 C 0.1889(5) 0.1859(5) 0.2168(5) 0.0557(19) Uani 1 1 d . . . . .
H66A H 0.1797 0.1348 0.2632 0.067 Uiso 1 1 calc R . . . .
H66B H 0.2465 0.1763 0.2094 0.067 Uiso 1 1 calc R . . . .
C69 C 0.1230(6) 0.2656(6) -0.0044(5) 0.064(2) Uani 1 1 d . . . . .
H69A H 0.0656 0.2803 0.0024 0.077 Uiso 1 1 calc R . . . .
H69B H 0.1360 0.2078 -0.0035 0.077 Uiso 1 1 calc R . . . .
C48 C 0.0741(5) 0.8251(6) 0.1472(5) 0.061(2) Uani 1 1 d . . . . .
H48A H 0.0221 0.8137 0.1662 0.073 Uiso 1 1 calc R . . . .
H48B H 0.0725 0.8856 0.1357 0.073 Uiso 1 1 calc R . . . .
C56 C 0.1082(5) 0.1758(7) 0.6714(6) 0.085(3) Uani 1 1 d . . . . .
H56A H 0.0714 0.1445 0.7079 0.102 Uiso 1 1 calc R . . . .
H56B H 0.1169 0.2198 0.6861 0.102 Uiso 1 1 calc R . . . .
C59 C 0.3014(6) -0.0117(6) 0.7294(7) 0.081(3) Uani 1 1 d . . . . .
H59A H 0.2952 -0.0595 0.7188 0.097 Uiso 1 1 calc R . . . .
H59B H 0.3302 0.0246 0.6865 0.097 Uiso 1 1 calc R . . . .
C61 C 0.4340(7) -0.1006(10) 0.8001(7) 0.111(5) Uani 1 1 d . . . . .
H61A H 0.4575 -0.0654 0.7528 0.166 Uiso 1 1 calc GR . . . .
H61B H 0.4303 -0.1542 0.7992 0.166 Uiso 1 1 calc GR . . . .
H61C H 0.4670 -0.1144 0.8452 0.166 Uiso 1 1 calc GR . . . .
C41 C 0.3852(9) 0.7434(11) 1.1009(8) 0.127(5) Uani 1 1 d . . . . .
H41A H 0.3604 0.8051 1.0813 0.190 Uiso 1 1 calc GR . . . .
H41B H 0.4376 0.7312 1.1244 0.190 Uiso 1 1 calc GR . . . .
H41C H 0.3524 0.7096 1.1399 0.190 Uiso 1 1 calc GR . . . .
C68 C 0.1670(5) 0.2590(6) 0.0652(5) 0.063(2) Uani 1 1 d . . . . .
H68A H 0.1551 0.3168 0.0641 0.076 Uiso 1 1 calc R . . . .
H68B H 0.2245 0.2425 0.0596 0.076 Uiso 1 1 calc R . . . .
C19 C 0.3547(6) 0.3910(6) 0.9854(5) 0.062(2) Uani 1 1 d . . . . .
H19A H 0.3700 0.3395 0.9755 0.075 Uiso 1 1 calc R . . . .
H19B H 0.2983 0.3984 0.9976 0.075 Uiso 1 1 calc R . . . .
C18 C 0.3650(5) 0.4713(6) 0.9115(5) 0.062(2) Uani 1 1 d . . . . .
H18A H 0.4210 0.4620 0.8979 0.074 Uiso 1 1 calc R . . . .
H18B H 0.3534 0.5217 0.9230 0.074 Uiso 1 1 calc R . . . .
C29 C 0.4433(6) 0.1408(5) 0.8755(5) 0.062(2) Uani 1 1 d . . . . .
H29A H 0.4419 0.0791 0.8967 0.074 Uiso 1 1 calc R . . . .
H29B H 0.4993 0.1441 0.8676 0.074 Uiso 1 1 calc R . . . .
C9 C 0.2717(5) 1.0076(6) 0.0738(5) 0.064(2) Uani 1 1 d . . . . .
H9A H 0.3268 0.9917 0.0601 0.077 Uiso 1 1 calc R . . . .
H9B H 0.2613 1.0678 0.0668 0.077 Uiso 1 1 calc R . . . .
C60 C 0.3520(7) -0.0506(10) 0.8051(8) 0.103(4) Uani 1 1 d . . . . .
H60A H 0.3568 -0.0034 0.8172 0.124 Uiso 1 1 calc R . . . .
H60B H 0.3251 -0.0897 0.8478 0.124 Uiso 1 1 calc R . . . .
C49 C 0.0863(6) 0.8165(6) 0.0712(5) 0.063(2) Uani 1 1 d . . . . .
H49A H 0.1382 0.8281 0.0518 0.076 Uiso 1 1 calc R . . . .
H49B H 0.0875 0.7563 0.0822 0.076 Uiso 1 1 calc R . . . .
C70 C 0.1406(7) 0.3318(7) -0.0848(6) 0.079(3) Uani 1 1 d . . . . .
H70A H 0.1975 0.3155 -0.0931 0.095 Uiso 1 1 calc R . . . .
H70B H 0.1300 0.3892 -0.0853 0.095 Uiso 1 1 calc R . . . .
C30 C 0.4121(7) 0.1730(6) 0.9354(5) 0.074(3) Uani 1 1 d . . . . .
H30A H 0.3552 0.1736 0.9408 0.088 Uiso 1 1 calc R . . . .
H30B H 0.4173 0.2333 0.9161 0.088 Uiso 1 1 calc R . . . .
C20 C 0.4047(6) 0.3748(7) 1.0565(6) 0.077(3) Uani 1 1 d . . . . .
H20A H 0.3928 0.4278 1.0639 0.093 Uiso 1 1 calc R . . . .
H20B H 0.4615 0.3619 1.0464 0.093 Uiso 1 1 calc R . . . .
C86 C 0.2126(6) 0.5300(7) 0.0763(6) 0.077(3) Uani 1 1 d . . . . .
H86A H 0.2482 0.5617 0.0384 0.092 Uiso 1 1 calc R . . . .
H86B H 0.2295 0.4686 0.0865 0.092 Uiso 1 1 calc R . . . .
C31 C 0.4554(7) 0.1176(6) 1.0166(6) 0.085(3) Uani 1 1 d . . . . .
H31A H 0.5112 0.1194 1.0125 0.127 Uiso 1 1 calc GR . . . .
H31B H 0.4509 0.0577 1.0363 0.127 Uiso 1 1 calc GR . . . .
H31C H 0.4312 0.1409 1.0522 0.127 Uiso 1 1 calc GR . . . .
C10 C 0.2143(6) 1.0026(7) 0.0183(5) 0.080(3) Uani 1 1 d . . . . .
H10A H 0.2250 0.9423 0.0255 0.096 Uiso 1 1 calc R . . . .
H10B H 0.1594 1.0180 0.0326 0.096 Uiso 1 1 calc R . . . .
C36 C 0.2617(7) 0.7526(8) 0.7921(7) 0.090(3) Uani 1 1 d . . . . .
H36A H 0.3095 0.7747 0.7719 0.107 Uiso 1 1 calc R . . . .
H36B H 0.2739 0.6908 0.8036 0.107 Uiso 1 1 calc R . . . .
C39 C 0.3133(8) 0.7439(7) 0.9902(6) 0.092(4) Uani 1 1 d . . . . .
H39A H 0.2908 0.8064 0.9728 0.110 Uiso 1 1 calc R . . . .
H39B H 0.2767 0.7122 1.0268 0.110 Uiso 1 1 calc R . . . .
C87 C 0.1281(7) 0.5666(7) 0.0406(6) 0.087(3) Uani 1 1 d . . . . .
H87A H 0.1115 0.6285 0.0288 0.104 Uiso 1 1 calc R . . . .
H87B H 0.0921 0.5359 0.0787 0.104 Uiso 1 1 calc R . . . .
C71 C 0.0923(7) 0.3395(8) -0.1529(6) 0.088(3) Uani 1 1 d . . . . .
H71A H 0.1030 0.3866 -0.2010 0.133 Uiso 1 1 calc GR . . . .
H71B H 0.0359 0.3515 -0.1436 0.133 Uiso 1 1 calc GR . . . .
H71C H 0.1074 0.2851 -0.1572 0.133 Uiso 1 1 calc GR . . . .
C88 C 0.1207(7) 0.5571(8) -0.0355(6) 0.095(4) Uani 1 1 d . . . . .
H88A H 0.1601 0.5832 -0.0717 0.114 Uiso 1 1 calc R . . . .
H88B H 0.1326 0.4950 -0.0227 0.114 Uiso 1 1 calc R . . . .
C11 C 0.2216(7) 1.0627(9) -0.0677(6) 0.100(4) Uani 1 1 d . . . . .
H11A H 0.1833 1.0575 -0.0993 0.150 Uiso 1 1 calc GR . . . .
H11B H 0.2751 1.0462 -0.0832 0.150 Uiso 1 1 calc GR . . . .
H11C H 0.2110 1.1227 -0.0755 0.150 Uiso 1 1 calc GR . . . .
C50 C 0.0224(9) 0.8777(7) 0.0083(6) 0.103(4) Uani 1 1 d . . . . .
H50A H 0.0178 0.9373 0.0013 0.124 Uiso 1 1 calc R . . . .
H50B H -0.0287 0.8625 0.0263 0.124 Uiso 1 1 calc R . . . .
C21 C 0.3871(8) 0.2972(7) 1.1327(6) 0.102(4) Uani 1 1 d . . . . .
H21A H 0.3966 0.2452 1.1247 0.152 Uiso 1 1 calc GR . . . .
H21B H 0.3320 0.3118 1.1451 0.152 Uiso 1 1 calc GR . . . .
H21C H 0.4219 0.2866 1.1754 0.152 Uiso 1 1 calc GR . . . .
C37 C 0.2398(12) 0.7615(8) 0.8700(7) 0.139(7) Uani 1 1 d . . . . .
H37A H 0.2181 0.8228 0.8584 0.167 Uiso 1 1 calc R . . . .
H37B H 0.2002 0.7281 0.8974 0.167 Uiso 1 1 calc R . . . .
C51 C 0.0366(9) 0.8769(9) -0.0711(6) 0.111(4) Uani 1 1 d . . . . .
H51A H -0.0069 0.9180 -0.1079 0.167 Uiso 1 1 calc GR . . . .
H51B H 0.0394 0.8187 -0.0653 0.167 Uiso 1 1 calc GR . . . .
H51C H 0.0864 0.8933 -0.0902 0.167 Uiso 1 1 calc GR . . . .
C38 C 0.3178(10) 0.7249(8) 0.9197(7) 0.120(6) Uani 1 1 d . . . . .
H38A H 0.3332 0.6616 0.9379 0.144 Uiso 1 1 calc R . . . .
H38B H 0.3598 0.7497 0.8867 0.144 Uiso 1 1 calc R . . . .
C40 C 0.3935(9) 0.7184(9) 1.0334(8) 0.118(5) Uani 1 1 d . . . . .
H40A H 0.4311 0.7478 0.9968 0.142 Uiso 1 1 calc R . . . .
H40B H 0.4149 0.6552 1.0538 0.142 Uiso 1 1 calc R . . . .
C58 C 0.2181(9) 0.0440(7) 0.7296(10) 0.157(8) Uani 1 1 d . . . . .
H58 H 0.1893 0.0216 0.7746 0.188 Uiso 1 1 calc R . . . .
C57 C 0.1870(7) 0.1116(10) 0.6790(12) 0.240(15) Uani 1 1 d . . . . .
H57 H 0.2170 0.1297 0.6343 0.289 Uiso 1 1 calc R . . . .
C1 C 0.0386(9) 0.6004(11) -0.0749(8) 0.144(7) Uani 1 1 d . . . . .
H1A H 0.0347 0.5871 -0.1183 0.216 Uiso 1 1 calc GR . . . .
H1B H 0.0294 0.6631 -0.0941 0.216 Uiso 1 1 calc GR . . . .
H1C H -0.0010 0.5789 -0.0377 0.216 Uiso 1 1 calc GR . . . .

loop_
_atom_site_aniso_label
_atom_site_aniso_U_11
_atom_site_aniso_U_22
_atom_site_aniso_U_33
_atom_site_aniso_U_23
_atom_site_aniso_U_13
_atom_site_aniso_U_12
Cu1 0.0140(4) 0.0201(4) 0.0491(5) -0.0215(4) -0.0004(3) -0.0026(3)
Cu2 0.0124(4) 0.0304(5) 0.0649(6) -0.0323(4) -0.0002(3) -0.0032(3)
O12 0.027(2) 0.0222(19) 0.047(2) -0.0208(18) 0.0041(17) -0.0093(15)
O22 0.0177(18) 0.025(2) 0.051(2) -0.0164(18) 0.0011(16) -0.0042(15)
O32 0.0214(19) 0.026(2) 0.070(3) -0.028(2) -0.0064(18) -0.0015(16)
O42 0.0187(18) 0.032(2) 0.048(2) -0.0262(19) -0.0032(16) 0.0000(16)
O23 0.031(2) 0.028(2) 0.062(3) -0.028(2) -0.0004(19) -0.0014(17)
O52 0.029(2) 0.022(2) 0.055(3) -0.0245(19) -0.0032(18) -0.0030(16)
O62 0.027(2) 0.042(2) 0.086(3) -0.053(3) 0.013(2) -0.0105(18)
O72 0.0154(19) 0.051(3) 0.078(3) -0.047(3) -0.0014(19) 0.0008(18)
O33 0.019(2) 0.045(3) 0.069(3) -0.028(2) -0.002(2) 0.0012(18)
O43 0.025(2) 0.041(3) 0.071(3) -0.039(2) -0.012(2) 0.0085(18)
O53 0.039(2) 0.033(2) 0.073(3) -0.038(2) 0.001(2) 0.0008(19)
O63 0.021(2) 0.051(3) 0.077(3) -0.042(3) -0.008(2) 0.0064(19)
N73 0.017(2) 0.025(2) 0.048(3) -0.021(2) -0.0029(19) -0.0025(18)
O89 0.028(2) 0.044(3) 0.073(3) -0.028(3) 0.003(2) -0.001(2)
O3 0.032(2) 0.026(2) 0.067(3) -0.022(2) 0.005(2) 0.0008(18)
N90 0.015(2) 0.025(2) 0.048(3) -0.024(2) -0.0004(18) -0.0011(17)
O81 0.0153(18) 0.038(2) 0.064(3) -0.022(2) -0.0008(18) -0.0009(17)
O13 0.023(2) 0.048(3) 0.065(3) -0.025(2) 0.009(2) -0.0009(19)
N75 0.013(2) 0.024(2) 0.050(3) -0.022(2) -0.0034(19) -0.0016(17)
N98 0.016(2) 0.026(2) 0.066(3) -0.031(2) -0.002(2) -0.0014(18)
N93 0.014(2) 0.028(3) 0.053(3) -0.026(2) 0.0023(19) -0.0049(18)
N109 0.020(2) 0.040(3) 0.064(3) -0.037(3) 0.009(2) -0.005(2)
N101 0.019(2) 0.025(2) 0.067(4) -0.029(2) 0.000(2) -0.0020(19)
N106 0.022(2) 0.034(3) 0.068(4) -0.035(3) 0.005(2) -0.007(2)
C91 0.013(2) 0.031(3) 0.053(4) -0.025(3) -0.002(2) 0.000(2)
C94 0.016(2) 0.028(3) 0.044(3) -0.020(3) 0.001(2) -0.003(2)
C76 0.020(3) 0.019(3) 0.060(4) -0.024(3) -0.005(2) 0.000(2)
C54 0.015(2) 0.031(3) 0.064(4) -0.032(3) -0.001(2) 0.003(2)
C99 0.016(3) 0.045(4) 0.088(5) -0.048(4) 0.005(3) -0.006(3)
C74 0.016(2) 0.025(3) 0.050(3) -0.021(3) -0.001(2) -0.001(2)
C95 0.019(3) 0.024(3) 0.062(4) -0.026(3) -0.006(2) 0.002(2)
C24 0.017(2) 0.022(3) 0.057(4) -0.022(3) 0.004(2) -0.004(2)
C92 0.017(3) 0.027(3) 0.059(4) -0.027(3) -0.006(2) 0.004(2)
C44 0.028(3) 0.030(3) 0.056(4) -0.026(3) 0.000(3) -0.013(3)
C77 0.023(3) 0.025(3) 0.056(4) -0.021(3) -0.003(2) -0.004(2)
C34 0.027(3) 0.031(3) 0.051(4) -0.021(3) 0.003(3) 0.000(2)
C102 0.022(3) 0.025(3) 0.064(4) -0.029(3) -0.004(3) -0.001(2)
C100 0.018(3) 0.037(3) 0.090(5) -0.046(4) 0.007(3) -0.003(2)
C107 0.024(3) 0.036(3) 0.072(4) -0.039(3) 0.010(3) -0.010(2)
C103 0.022(3) 0.027(3) 0.085(5) -0.040(3) -0.002(3) 0.000(2)
C14 0.027(3) 0.030(3) 0.055(4) -0.028(3) 0.003(3) -0.003(2)
C4 0.024(3) 0.026(3) 0.053(4) -0.024(3) 0.001(2) -0.008(2)
C80 0.017(3) 0.039(3) 0.063(4) -0.033(3) -0.012(3) 0.001(2)
C45 0.023(3) 0.038(3) 0.057(4) -0.032(3) 0.003(3) -0.009(2)
C108 0.028(3) 0.037(3) 0.072(5) -0.040(3) 0.007(3) -0.010(3)
C110 0.019(3) 0.037(3) 0.065(4) -0.036(3) 0.004(3) -0.002(2)
C78 0.025(3) 0.031(3) 0.059(4) -0.026(3) -0.006(3) -0.007(2)
C111 0.029(3) 0.035(3) 0.073(5) -0.034(3) 0.009(3) -0.010(3)
C5 0.021(3) 0.032(3) 0.056(4) -0.024(3) 0.001(2) -0.006(2)
C97 0.025(3) 0.032(3) 0.065(4) -0.030(3) 0.002(3) -0.009(2)
C46 0.032(3) 0.045(4) 0.057(4) -0.032(3) 0.002(3) -0.013(3)
C64 0.019(3) 0.052(4) 0.067(4) -0.036(4) 0.001(3) -0.008(3)
C15 0.046(4) 0.035(4) 0.061(4) -0.020(3) 0.002(3) -0.010(3)
C25 0.024(3) 0.029(3) 0.056(4) -0.021(3) -0.001(3) -0.004(2)
C105 0.034(3) 0.039(4) 0.103(6) -0.047(4) 0.008(4) -0.015(3)
C82 0.024(3) 0.038(4) 0.062(4) -0.021(3) -0.006(3) 0.000(3)
C55 0.027(3) 0.045(4) 0.088(5) -0.046(4) 0.017(3) -0.007(3)
C65 0.032(3) 0.063(5) 0.071(5) -0.046(4) -0.007(3) 0.004(3)
C113 0.021(3) 0.050(4) 0.068(5) -0.034(4) 0.011(3) -0.009(3)
C6 0.043(4) 0.036(4) 0.056(4) -0.021(3) -0.001(3) -0.018(3)
C47 0.040(4) 0.054(4) 0.054(4) -0.031(4) 0.002(3) -0.014(3)
C104 0.032(3) 0.050(4) 0.082(5) -0.048(4) 0.006(3) -0.008(3)
C96 0.035(3) 0.032(4) 0.074(5) -0.022(3) 0.004(3) -0.005(3)
C35 0.075(6) 0.069(6) 0.073(6) -0.050(5) -0.017(5) 0.029(5)
C79 0.053(4) 0.061(5) 0.063(5) -0.038(4) -0.006(4) -0.016(4)
C7 0.041(4) 0.041(4) 0.055(4) -0.022(3) -0.001(3) -0.010(3)
C84 0.041(4) 0.057(5) 0.085(6) -0.033(5) 0.005(4) -0.003(4)
C16 0.047(4) 0.043(4) 0.055(4) -0.019(3) 0.005(3) -0.001(3)
C112 0.062(5) 0.055(5) 0.081(6) -0.036(4) 0.019(4) -0.025(4)
C28 0.067(5) 0.041(4) 0.059(5) -0.024(4) -0.001(4) -0.005(4)
C17 0.049(4) 0.038(4) 0.063(5) -0.023(3) 0.006(3) -0.006(3)
C27 0.053(4) 0.033(4) 0.065(5) -0.026(3) -0.004(3) -0.001(3)
C83 0.032(4) 0.046(4) 0.074(5) -0.021(4) 0.003(3) -0.003(3)
C26 0.044(4) 0.031(3) 0.053(4) -0.019(3) 0.000(3) -0.006(3)
C67 0.055(5) 0.051(4) 0.071(5) -0.038(4) -0.004(4) -0.007(4)
C8 0.058(5) 0.055(5) 0.057(5) -0.025(4) -0.003(4) -0.016(4)
C85 0.048(4) 0.056(5) 0.066(5) -0.028(4) -0.001(4) 0.006(4)
C66 0.049(4) 0.056(5) 0.070(5) -0.040(4) -0.007(4) 0.000(4)
C69 0.070(5) 0.070(6) 0.066(5) -0.045(5) 0.004(4) -0.014(4)
C48 0.065(5) 0.065(5) 0.060(5) -0.034(4) -0.013(4) -0.010(4)
C56 0.041(5) 0.079(7) 0.088(7) 0.007(5) 0.000(4) -0.018(4)
C59 0.088(7) 0.038(4) 0.106(8) -0.030(5) 0.051(6) -0.014(4)
C61 0.073(7) 0.208(15) 0.073(7) -0.071(9) 0.015(5) -0.057(9)
C41 0.127(12) 0.154(14) 0.090(9) -0.051(9) 0.021(8) -0.029(10)
C68 0.058(5) 0.075(6) 0.073(6) -0.046(5) 0.003(4) -0.016(4)
C19 0.073(6) 0.054(5) 0.062(5) -0.032(4) 0.000(4) -0.003(4)
C18 0.062(5) 0.062(5) 0.069(5) -0.035(4) 0.008(4) -0.017(4)
C29 0.082(6) 0.036(4) 0.062(5) -0.024(4) -0.011(4) 0.002(4)
C9 0.065(5) 0.066(5) 0.060(5) -0.031(4) 0.002(4) -0.006(4)
C60 0.107(9) 0.157(12) 0.114(9) -0.100(9) 0.063(8) -0.087(9)
C49 0.075(6) 0.063(5) 0.058(5) -0.030(4) -0.010(4) -0.016(4)
C70 0.090(7) 0.093(7) 0.068(6) -0.042(6) 0.010(5) -0.038(6)
C30 0.102(7) 0.046(5) 0.061(5) -0.023(4) -0.018(5) 0.006(5)
C20 0.079(6) 0.081(7) 0.071(6) -0.046(5) -0.004(5) 0.008(5)
C86 0.075(6) 0.073(6) 0.072(6) -0.034(5) 0.000(5) 0.006(5)
C31 0.126(9) 0.059(6) 0.064(6) -0.032(5) -0.020(6) 0.003(6)
C10 0.083(7) 0.096(8) 0.062(6) -0.041(5) -0.005(5) -0.012(6)
C36 0.087(7) 0.090(8) 0.117(9) -0.070(7) -0.007(6) -0.014(6)
C39 0.154(12) 0.057(6) 0.063(6) -0.033(5) 0.035(7) -0.017(6)
C87 0.090(7) 0.087(7) 0.076(6) -0.048(6) -0.023(5) 0.026(6)
C71 0.103(8) 0.095(8) 0.073(7) -0.036(6) 0.007(6) -0.036(7)
C88 0.095(8) 0.096(8) 0.084(7) -0.055(6) -0.023(6) 0.031(6)
C11 0.101(9) 0.134(11) 0.059(6) -0.049(7) 0.002(6) -0.007(7)
C50 0.160(12) 0.070(7) 0.078(7) -0.038(6) -0.047(7) 0.002(7)
C21 0.150(12) 0.078(7) 0.066(6) -0.034(6) -0.021(7) 0.002(7)
C37 0.28(2) 0.056(7) 0.074(8) -0.046(6) -0.018(10) 0.007(9)
C51 0.171(13) 0.108(9) 0.056(6) -0.028(6) -0.020(7) -0.048(9)
C38 0.227(18) 0.061(7) 0.069(7) -0.035(6) 0.046(9) -0.025(9)
C40 0.109(10) 0.103(10) 0.103(10) -0.027(8) 0.022(8) 0.002(8)
C58 0.137(11) 0.052(6) 0.197(15) -0.014(8) 0.122(11) 0.013(7)
C57 0.045(6) 0.135(12) 0.26(2) 0.132(14) 0.039(9) 0.023(7)
C1 0.149(13) 0.160(14) 0.113(10) -0.090(10) -0.061(10) 0.060(11)

loop_
_atom_type_symbol
_atom_type_description
_atom_type_scat_dispersion_real
_atom_type_scat_dispersion_imag
_atom_type_scat_source
C C 0.0181 0.0091 'International Tables Vol C Tables 4.2.6.8 and 6.1.1.4'
H H 0.0000 0.0000 'International Tables Vol C Tables 4.2.6.8 and 6.1.1.4'
Cu Cu -1.9646 0.5888 'International Tables Vol C Tables 4.2.6.8 and 6.1.1.4'
N N 0.0311 0.0180 'International Tables Vol C Tables 4.2.6.8 and 6.1.1.4'
O O 0.0492 0.0322 'International Tables Vol C Tables 4.2.6.8 and 6.1.1.4'

loop_
_exptl_crystal_face_index_h
_exptl_crystal_face_index_k
_exptl_crystal_face_index_l
_exptl_crystal_face_perp_dist
_exptl_oxdiff_crystal_face_indexfrac_h
_exptl_oxdiff_crystal_face_indexfrac_k
_exptl_oxdiff_crystal_face_indexfrac_l
_exptl_oxdiff_crystal_face_x
_exptl_oxdiff_crystal_face_y
_exptl_oxdiff_crystal_face_z
9 -1 -6 0.0796 9.0000 -1.0001 -6.0000 0.9746 -0.0233 0.0420
-9 1 6 0.0796 -9.0000 1.0001 6.0000 -0.9746 0.0233 -0.0420
5 3 11 0.0742 4.9999 2.9998 11.0001 -0.0683 1.0053 0.0089
-5 -3 -11 0.0742 -4.9999 -2.9998 -11.0001 0.0683 -1.0053 -0.0089
-2 -11 -3 0.1240 -2.0000 -10.9999 -2.9999 -0.0124 -0.0540 0.9959
2 11 3 0.1240 2.0000 10.9999 2.9999 0.0124 0.0540 -0.9959

loop_
_geom_angle_atom_site_label_1
_geom_angle_atom_site_label_2
_geom_angle_atom_site_label_3
_geom_angle
_geom_angle_site_symmetry_1
_geom_angle_site_symmetry_3
_geom_angle_publ_flag
O12 Cu1 O42 91.31(17) . . ?
O12 Cu1 O52 90.85(17) . . ?
O22 Cu1 O12 176.34(16) . . ?
O22 Cu1 O42 88.66(17) . . ?
O22 Cu1 O52 89.44(17) . . ?
O52 Cu1 O42 175.49(16) . . ?
O32 Cu2 O72 174.12(17) . . ?
O32 Cu2 O81 89.75(18) . . ?
O62 Cu2 O32 93.1(2) . . ?
O62 Cu2 O72 88.6(2) . . ?
O62 Cu2 O81 173.34(18) . . ?
O81 Cu2 O72 89.18(19) . . ?
C4 O12 Cu1 117.6(3) . . ?
C14 O22 Cu1 113.8(4) . . ?
C24 O32 Cu2 118.8(4) . . ?
C34 O42 Cu1 108.9(4) . . ?
C44 O52 Cu1 121.4(4) . . ?
C54 O62 Cu2 119.5(4) . . ?
C64 O72 Cu2 106.2(4) . . ?
C74 N73 C77 108.3(5) . . ?
C74 N73 C78 126.1(5) . . ?
C77 N73 C78 125.4(5) . . ?
C91 N90 C95 125.0(4) . . ?
C94 N90 C91 108.8(4) . . ?
C94 N90 C95 126.2(4) . . ?
C82 O81 Cu2 107.5(4) . . ?
C76 N75 C80 124.5(4) . . ?
C74 N75 C76 108.8(4) . . ?
C74 N75 C80 126.6(5) . . ?
C99 N98 C103 125.4(5) . . ?
C102 N98 C99 108.9(5) . . ?
C102 N98 C103 125.6(5) . . ?
C94 N93 C92 108.7(4) . . ?
C94 N93 C97 124.7(5) . . ?
C92 N93 C97 126.6(5) . . ?
C108 N109 C113 125.6(5) . . ?
C110 N109 C108 108.8(5) . . ?
C110 N109 C113 125.6(5) . . ?
C102 N101 C100 108.2(5) . . ?
C102 N101 C105 126.5(5) . . ?
C100 N101 C105 125.4(5) . . ?
C107 N106 C111 125.2(5) . . ?
C110 N106 C107 108.6(5) . . ?
C110 N106 C111 125.8(5) . . ?
C92 C91 N90 107.3(5) . . ?
N93 C94 N90 108.4(5) . . ?
C77 C76 N75 107.3(5) . . ?
O62 C54 C55 115.1(5) . . ?
O53 C54 O62 124.4(6) . . ?
O53 C54 C55 120.6(5) . . ?
C100 C99 N98 106.9(5) . . ?
N75 C74 N73 108.5(5) . . ?
N90 C95 C96 112.6(5) . . ?
O32 C24 C25 114.7(5) . . ?
O23 C24 O32 125.7(6) . . ?
O23 C24 C25 119.6(5) . . ?
C91 C92 N93 106.7(5) . . ?
O52 C44 C45 114.1(5) . . ?
O43 C44 O52 124.7(6) . . ?
O43 C44 C45 121.2(6) . . ?
C76 C77 N73 107.0(5) . . ?
O42 C34 C35 117.8(6) . . ?
O33 C34 O42 123.7(6) . . ?
O33 C34 C35 118.5(6) . . ?
N98 C102 N101 108.6(5) . . ?
C99 C100 N101 107.5(5) . . ?
C108 C107 N106 107.0(5) . . ?
N98 C103 C104 109.4(5) . . ?
O22 C14 C15 115.3(5) . . ?
O13 C14 O22 124.8(6) . . ?
O13 C14 C15 119.8(6) . . ?
O12 C4 C5 115.6(5) . . ?
O3 C4 O12 124.1(6) . . ?
O3 C4 C5 120.2(5) . . ?
C46 C45 C44 115.0(5) . . ?
C107 C108 N109 107.1(5) . . ?
N109 C110 N106 108.5(5) . . ?
N73 C78 C79 111.5(5) . . ?
N106 C111 C112 108.6(6) . . ?
C4 C5 C6 110.0(5) . . ?
C45 C46 C47 113.1(5) . . ?
O72 C64 C65 115.9(6) . . ?
O63 C64 O72 123.3(6) . . ?
O63 C64 C65 120.8(6) . . ?
C16 C15 C14 110.8(6) . . ?
C26 C25 C24 114.9(5) . . ?
O89 C82 O81 123.0(6) . . ?
O89 C82 C83 120.8(6) . . ?
O81 C82 C83 116.2(6) . . ?
C56 C55 C54 111.6(6) . . ?
C66 C65 C64 114.0(6) . . ?
C7 C6 C5 115.6(5) . . ?
C48 C47 C46 112.3(6) . . ?
C36 C35 C34 118.8(7) . . ?
C6 C7 C8 112.1(6) . . ?
C83 C84 C85 113.2(7) . . ?
C17 C16 C15 112.3(6) . . ?
C29 C28 C27 113.8(7) . . ?
C16 C17 C18 113.1(6) . . ?
C28 C27 C26 114.1(6) . . ?
C84 C83 C82 110.9(7) . . ?
C27 C26 C25 112.9(5) . . ?
C68 C67 C66 115.7(7) . . ?
C9 C8 C7 115.0(7) . . ?
C86 C85 C84 113.6(7) . . ?
C65 C66 C67 113.7(6) . . ?
C68 C69 C70 116.3(8) . . ?
C49 C48 C47 115.3(7) . . ?
C55 C56 C57 112.6(12) . . ?
C60 C59 C58 114.9(11) . . ?
C69 C68 C67 114.4(7) . . ?
C18 C19 C20 113.0(8) . . ?
C19 C18 C17 115.1(7) . . ?
C30 C29 C28 115.2(7) . . ?
C8 C9 C10 112.2(8) . . ?
C61 C60 C59 112.5(8) . . ?
C50 C49 C48 113.5(8) . . ?
C69 C70 C71 114.7(8) . . ?
C29 C30 C31 114.1(8) . . ?
C19 C20 C21 111.8(9) . . ?
C87 C86 C85 113.6(8) . . ?
C11 C10 C9 113.6(9) . . ?
C35 C36 C37 111.9(10) . . ?
C40 C39 C38 114.0(12) . . ?
C86 C87 C88 112.0(8) . . ?
C1 C88 C87 112.2(9) . . ?
C49 C50 C51 115.0(11) . . ?
C38 C37 C36 105.9(12) . . ?
C39 C38 C37 114.1(11) . . ?
C39 C40 C41 111.2(11) . . ?
C57 C58 C59 126.4(12) . . ?
C58 C57 C56 132.9(14) . . ?

loop_
_geom_bond_atom_site_label_1
_geom_bond_atom_site_label_2
_geom_bond_distance
_geom_bond_site_symmetry_2
_geom_bond_publ_flag
Cu1 O12 1.944(4) . ?
Cu1 O22 1.944(4) . ?
Cu1 O42 1.964(4) . ?
Cu1 O52 1.948(4) . ?
Cu2 O32 1.947(4) . ?
Cu2 O62 1.937(5) . ?
Cu2 O72 1.987(4) . ?
Cu2 O81 1.961(4) . ?
O12 C4 1.289(7) . ?
O22 C14 1.267(7) . ?
O32 C24 1.274(7) . ?
O42 C34 1.288(7) . ?
O23 C24 1.237(7) . ?
O52 C44 1.280(7) . ?
O62 C54 1.292(7) . ?
O72 C64 1.283(8) . ?
O33 C34 1.238(8) . ?
O43 C44 1.237(7) . ?
O53 C54 1.235(7) . ?
O63 C64 1.242(8) . ?
N73 C74 1.335(7) . ?
N73 C77 1.389(7) . ?
N73 C78 1.464(7) . ?
O89 C82 1.239(8) . ?
O3 C4 1.247(7) . ?
N90 C91 1.378(7) . ?
N90 C94 1.333(7) . ?
N90 C95 1.471(7) . ?
O81 C82 1.295(8) . ?
O13 C14 1.236(7) . ?
N75 C76 1.380(7) . ?
N75 C74 1.325(7) . ?
N75 C80 1.464(6) . ?
N98 C99 1.374(7) . ?
N98 C102 1.326(7) . ?
N98 C103 1.474(7) . ?
N93 C94 1.330(7) . ?
N93 C92 1.388(7) . ?
N93 C97 1.465(7) . ?
N109 C108 1.387(7) . ?
N109 C110 1.325(8) . ?
N109 C113 1.464(7) . ?
N101 C102 1.327(7) . ?
N101 C100 1.380(8) . ?
N101 C105 1.461(7) . ?
N106 C107 1.389(7) . ?
N106 C110 1.330(7) . ?
N106 C111 1.470(8) . ?
C91 C92 1.351(8) . ?
C76 C77 1.342(8) . ?
C54 C55 1.513(9) . ?
C99 C100 1.340(9) . ?
C95 C96 1.501(10) . ?
C24 C25 1.524(8) . ?
C44 C45 1.525(8) . ?
C34 C35 1.514(10) . ?
C107 C108 1.341(9) . ?
C103 C104 1.511(10) . ?
C14 C15 1.547(9) . ?
C4 C5 1.511(9) . ?
C45 C46 1.521(9) . ?
C78 C79 1.497(10) . ?
C111 C112 1.492(11) . ?
C5 C6 1.516(9) . ?
C46 C47 1.521(9) . ?
C64 C65 1.522(9) . ?
C15 C16 1.525(10) . ?
C25 C26 1.517(9) . ?
C82 C83 1.521(10) . ?
C55 C56 1.469(12) . ?
C65 C66 1.513(10) . ?
C6 C7 1.503(10) . ?
C47 C48 1.516(10) . ?
C35 C36 1.390(13) . ?
C7 C8 1.521(10) . ?
C84 C83 1.452(12) . ?
C84 C85 1.527(11) . ?
C16 C17 1.509(10) . ?
C28 C27 1.515(10) . ?
C28 C29 1.512(11) . ?
C17 C18 1.542(11) . ?
C27 C26 1.515(10) . ?
C67 C66 1.532(10) . ?
C67 C68 1.519(12) . ?
C8 C9 1.507(11) . ?
C85 C86 1.518(12) . ?
C69 C68 1.508(11) . ?
C69 C70 1.510(13) . ?
C48 C49 1.510(11) . ?
C56 C57 1.501(15) . ?
C59 C60 1.510(16) . ?
C59 C58 1.522(13) . ?
C61 C60 1.486(16) . ?
C41 C40 1.517(18) . ?
C19 C18 1.513(12) . ?
C19 C20 1.523(12) . ?
C29 C30 1.498(12) . ?
C9 C10 1.529(12) . ?
C49 C50 1.494(13) . ?
C70 C71 1.517(13) . ?
C30 C31 1.526(12) . ?
C20 C21 1.548(15) . ?
C86 C87 1.502(13) . ?
C10 C11 1.511(14) . ?
C36 C37 1.567(15) . ?
C39 C38 1.509(14) . ?
C39 C40 1.509(17) . ?
C87 C88 1.541(13) . ?
C88 C1 1.492(15) . ?
C50 C51 1.516(15) . ?
C37 C38 1.51(2) . ?
C58 C57 1.161(16) . ?
